data_1552832
loop_
_publ_author_name
'McDearmon, Brenden'
'Lim, Eunhee'
'Lee, In-Hwan'
'Kozycz, Lisa M.'
'O&#x2019;Hara, Kathryn'
'Robledo, P. Isaac'
'Venkatesan, Naveen R.'
'Chabinyc, Michael L.'
'Hawker, Craig J.'

_publ_section_title
;
 Effects of Side-Chain Topology on Aggregation of Conjugated Polymers
;
_journal_issue 7
_journal_name_full Macromolecules
_journal_page_first 2580
_journal_paper_doi 10.1021/acs.macromol.8b00176
_journal_volume 51
_journal_year 2018
_chemical_formula_sum 'C40 H52 O2 S4'
_chemical_formula_weight 693.05
_space_group_crystal_system monoclinic
_space_group_IT_number 14
_space_group_name_Hall '-P 2yn'
_space_group_name_H-M_alt 'P 1 21/n 1'
_atom_sites_solution_hydrogens geom
_audit_creation_method SHELXL-2014/7
_cell_angle_alpha 90
_cell_angle_beta 105.131(7)
_cell_angle_gamma 90
_cell_formula_units_Z 4
_cell_length_a 14.877(8)
_cell_length_b 12.227(7)
_cell_length_c 21.508(9)
_cell_measurement_reflns_used 1541
_cell_measurement_temperature 100(2)
_cell_measurement_theta_max 19.3
_cell_measurement_theta_min 1.9
_cell_volume 3777(3)
_computing_structure_refinement 'SHELXL-2014/7 (Sheldrick, 2014)'
_diffrn_ambient_temperature 100(2)
_diffrn_measured_fraction_theta_full 0.971
_diffrn_measured_fraction_theta_max 0.971
_diffrn_measurement_device_type 'Bruker Kappa Apex II'
_diffrn_radiation_type MoK\a
_diffrn_radiation_wavelength 0.71073
_diffrn_reflns_av_R_equivalents 0.0408
_diffrn_reflns_av_unetI/netI 0.5175
_diffrn_reflns_Laue_measured_fraction_full 0.971
_diffrn_reflns_Laue_measured_fraction_max 0.971
_diffrn_reflns_number 5670
_diffrn_reflns_point_group_measured_fraction_full 0.971
_diffrn_reflns_point_group_measured_fraction_max 0.971
_diffrn_reflns_theta_full 23.887
_diffrn_reflns_theta_max 23.887
_diffrn_reflns_theta_min 1.499
_exptl_absorpt_coefficient_mu 0.284
_exptl_absorpt_correction_T_max 0.745
_exptl_absorpt_correction_T_min 0.562
_exptl_absorpt_correction_type multi-scan
_exptl_absorpt_process_details twinabs
_exptl_crystal_colour colorless
_exptl_crystal_density_diffrn 1.219
_exptl_crystal_description block
_exptl_crystal_F_000 1488
_exptl_crystal_size_max 0.150
_exptl_crystal_size_mid 0.050
_exptl_crystal_size_min 0.050
_refine_diff_density_max 0.532
_refine_diff_density_min -0.586
_refine_diff_density_rms 0.124
_refine_ls_extinction_method none
_refine_ls_goodness_of_fit_ref 1.036
_refine_ls_hydrogen_treatment constr
_refine_ls_matrix_type full
_refine_ls_number_parameters 346
_refine_ls_number_reflns 5670
_refine_ls_number_restraints 0
_refine_ls_restrained_S_all 1.036
_refine_ls_R_factor_all 0.3521
_refine_ls_R_factor_gt 0.1392
_refine_ls_shift/su_max 0.001
_refine_ls_shift/su_mean 0.000
_refine_ls_structure_factor_coef Fsqd
_refine_ls_weighting_details 'w=1/[\s^2^(Fo^2^)+(0.1544P)^2^] where P=(Fo^2^+2Fc^2^)/3'
_refine_ls_weighting_scheme calc
_refine_ls_wR_factor_gt 0.3096
_refine_ls_wR_factor_ref 0.3677
_reflns_Friedel_coverage 0.000
_reflns_number_gt 1905
_reflns_number_total 5670
_reflns_threshold_expression 'I > 2\s(I)'
_cod_data_source_file ma8b00176_si_002.cif
_cod_data_source_block twin4
_cod_original_sg_symbol_H-M 'P 21/n'
_cod_database_code 1552832
_shelx_shelxl_version_number 2014/7
_shelx_space_group_comment
;
The symmetry employed for this shelxl refinement is uniquely defined
by the following loop, which should always be used as a source of
symmetry information in preference to the above space-group names.
They are only intended as comments.
;
_shelx_estimated_absorpt_t_min 0.959
_shelx_estimated_absorpt_t_max 0.986

loop_
_space_group_symop_operation_xyz
'x, y, z'
'-x+1/2, y+1/2, -z+1/2'
'-x, -y, -z'
'x-1/2, -y-1/2, z-1/2'

loop_
_atom_site_label
_atom_site_type_symbol
_atom_site_fract_x
_atom_site_fract_y
_atom_site_fract_z
_atom_site_U_iso_or_equiv
_atom_site_adp_type
_atom_site_occupancy
_atom_site_site_symmetry_order
_atom_site_calc_flag
_atom_site_refinement_flags_posn
_atom_site_refinement_flags_adp
_atom_site_refinement_flags_occupancy
C1 C 0.6395(9) 0.5466(9) 0.8977(6) 0.0298(17) Uani 1 1 d . . .
C2 C 0.5845(8) 0.5627(10) 0.7763(6) 0.029(2) Uani 1 1 d . . .
C3 C 0.5741(9) 0.5708(9) 0.7117(7) 0.0298(17) Uani 1 1 d . . .
C4 C 0.4832(8) 0.5795(10) 0.6693(6) 0.029(3) Uani 1 1 d . . .
C5 C 0.4656(4) 0.5836(5) 0.5924(3) 0.0392(12) Uani 0.625(5) 1 d . . P
S2B S 0.4656(4) 0.5836(5) 0.5924(3) 0.0392(12) Uani 0.375(5) 1 d . . P
C6 C 0.3509(8) 0.5987(10) 0.5807(6) 0.0298(17) Uani 1 1 d . . .
C7 C 0.4062(8) 0.5835(10) 0.7003(7) 0.029(2) Uani 1 1 d . . .
C8 C 0.4140(9) 0.5836(9) 0.7643(7) 0.0298(17) Uani 1 1 d . . .
C9 C 0.5075(8) 0.5676(10) 0.8062(6) 0.028(3) Uani 1 1 d . . .
C10 C 0.5217(5) 0.5630(5) 0.8840(3) 0.0441(13) Uani 0.625(5) 1 d . . P
S1B S 0.5217(5) 0.5630(5) 0.8840(3) 0.0441(13) Uani 0.375(5) 1 d . . P
C11 C 0.7261(9) 0.6402(11) 0.7029(8) 0.048(4) Uani 1 1 d . . .
H11A H 0.7586 0.6460 0.6684 0.058 Uiso 1 1 calc R U .
H11B H 0.7702 0.6079 0.7411 0.058 Uiso 1 1 calc R U .
C12 C 0.7006(11) 0.7533(10) 0.7199(8) 0.054(5) Uani 1 1 d . . .
H12A H 0.7585 0.7957 0.7367 0.064 Uiso 1 1 calc R U .
H12B H 0.6688 0.7475 0.7549 0.064 Uiso 1 1 calc R U .
C13 C 0.6386(10) 0.8153(11) 0.6647(6) 0.041(4) Uani 1 1 d . . .
H13A H 0.5941 0.7642 0.6370 0.049 Uiso 1 1 calc R U .
H13B H 0.6770 0.8486 0.6384 0.049 Uiso 1 1 calc R U .
C14 C 0.5824(10) 0.9095(11) 0.6905(7) 0.052(5) Uani 1 1 d . . .
H14A H 0.6263 0.9508 0.7250 0.062 Uiso 1 1 calc R U .
H14B H 0.5562 0.9610 0.6548 0.062 Uiso 1 1 calc R U .
C15 C 0.5056(10) 0.8668(12) 0.7159(7) 0.059(5) Uani 1 1 d . . .
H15A H 0.5308 0.8099 0.7485 0.071 Uiso 1 1 calc R U .
H15B H 0.4587 0.8316 0.6803 0.071 Uiso 1 1 calc R U .
C16 C 0.4581(9) 0.9535(11) 0.7460(8) 0.053(3) Uani 1 1 d . . .
H16A H 0.4404 1.0155 0.7157 0.064 Uiso 1 1 calc R U .
H16B H 0.5023 0.9811 0.7856 0.064 Uiso 1 1 calc R U .
C17 C 0.3690(9) 0.9082(11) 0.7632(8) 0.053(3) Uani 1 1 d . . .
H17A H 0.3311 0.9701 0.7718 0.064 Uiso 1 1 calc R U .
H17B H 0.3308 0.8667 0.7261 0.064 Uiso 1 1 calc R U .
C18 C 0.3953(9) 0.8326(13) 0.8231(7) 0.058(5) Uani 1 1 d . . .
H18A H 0.4204 0.8777 0.8620 0.070 Uiso 1 1 calc R U .
H18B H 0.4449 0.7817 0.8186 0.070 Uiso 1 1 calc R U .
C19 C 0.3109(12) 0.7655(13) 0.8321(8) 0.070(5) Uani 1 1 d . . .
H19A H 0.3270 0.7334 0.8759 0.084 Uiso 1 1 calc R U .
H19B H 0.2575 0.8156 0.8288 0.084 Uiso 1 1 calc R U .
C20 C 0.2824(11) 0.6770(14) 0.7844(8) 0.068(5) Uani 1 1 d . . .
H20A H 0.2193 0.6522 0.7848 0.081 Uiso 1 1 calc R U .
H20B H 0.2788 0.7069 0.7411 0.081 Uiso 1 1 calc R U .
C21 C 0.6947(9) 0.5351(9) 0.9644(6) 0.030(4) Uani 1 1 d . . .
C22 C 0.7385(9) 0.5161(10) 1.0840(6) 0.036(3) Uani 1 1 d . . .
H22 H 0.7429 0.5057 1.1284 0.043 Uiso 1 1 calc R U .
C23 C 0.8103(9) 0.5517(10) 1.0595(6) 0.034(3) Uani 1 1 d . . .
H23 H 0.8712 0.5659 1.0857 0.040 Uiso 1 1 calc R U .
C24 C 0.7843(8) 0.5654(10) 0.9906(6) 0.027(3) Uani 1 1 d . . .
C25 C 0.8546(7) 0.6065(10) 0.9530(6) 0.031(2) Uani 1 1 d . . .
H25A H 0.8660 0.5454 0.9258 0.037 Uiso 1 1 calc R U .
H25B H 0.8238 0.6654 0.9236 0.037 Uiso 1 1 calc R U .
C26 C 0.9476(8) 0.6487(11) 0.9908(6) 0.039(3) Uani 1 1 d . . .
H26A H 0.9810 0.5892 1.0187 0.047 Uiso 1 1 calc R U .
H26B H 0.9375 0.7087 1.0191 0.047 Uiso 1 1 calc R U .
C27 C 1.0089(9) 0.6907(10) 0.9492(6) 0.036(4) Uani 1 1 d . . .
H27A H 1.0168 0.6317 0.9196 0.043 Uiso 1 1 calc R U .
H27B H 0.9765 0.7522 0.9225 0.043 Uiso 1 1 calc R U .
C28 C 1.1048(8) 0.7295(10) 0.9873(6) 0.029(3) Uani 1 1 d . . .
H28A H 1.1395 0.6662 1.0105 0.035 Uiso 1 1 calc R U .
H28B H 1.0970 0.7832 1.0199 0.035 Uiso 1 1 calc R U .
C29 C 1.1636(8) 0.7827(11) 0.9453(6) 0.039(4) Uani 1 1 d . . .
H29A H 1.1696 0.7304 0.9115 0.047 Uiso 1 1 calc R U .
H29B H 1.1307 0.8483 0.9237 0.047 Uiso 1 1 calc R U .
C30 C 1.2598(9) 0.8153(11) 0.9848(7) 0.050(4) Uani 1 1 d . . .
H30A H 1.2543 0.8708 1.0164 0.075 Uiso 1 1 calc R U .
H30B H 1.2954 0.8451 0.9563 0.075 Uiso 1 1 calc R U .
H30C H 1.2920 0.7509 1.0072 0.075 Uiso 1 1 calc R U .
C31 C 0.2930(8) 0.6069(10) 0.5110(6) 0.025(3) Uani 1 1 d . . .
C32 C 0.2438(9) 0.6009(11) 0.3914(6) 0.036(3) Uani 1 1 d . . .
H32 H 0.2357 0.5911 0.3465 0.043 Uiso 1 1 calc R U .
C33 C 0.1813(8) 0.6483(10) 0.4176(6) 0.034(3) Uani 1 1 d . . .
H33 H 0.1238 0.6761 0.3922 0.040 Uiso 1 1 calc R U .
C34 C 0.2065(8) 0.6542(10) 0.4859(6) 0.029(3) Uani 1 1 d . . .
C35 C 0.1421(8) 0.7024(10) 0.5247(6) 0.031(2) Uani 1 1 d . . .
H35A H 0.1810 0.7309 0.5661 0.037 Uiso 1 1 calc R U .
H35B H 0.1075 0.7649 0.5005 0.037 Uiso 1 1 calc R U .
C36 C 0.0721(8) 0.6209(10) 0.5388(7) 0.039(3) Uani 1 1 d . . .
H36A H 0.1064 0.5615 0.5663 0.047 Uiso 1 1 calc R U .
H36B H 0.0363 0.5879 0.4978 0.047 Uiso 1 1 calc R U .
C37 C 0.0053(8) 0.6724(11) 0.5720(6) 0.038(4) Uani 1 1 d . . .
H37A H -0.0447 0.6189 0.5718 0.046 Uiso 1 1 calc R U .
H37B H -0.0239 0.7361 0.5461 0.046 Uiso 1 1 calc R U .
C38 C 0.0455(9) 0.7110(10) 0.6417(7) 0.040(4) Uani 1 1 d . . .
H38A H 0.0813 0.6498 0.6665 0.048 Uiso 1 1 calc R U .
H38B H 0.0900 0.7711 0.6413 0.048 Uiso 1 1 calc R U .
C39 C -0.0236(10) 0.7505(11) 0.6771(7) 0.047(4) Uani 1 1 d . . .
H39A H -0.0698 0.6917 0.6757 0.057 Uiso 1 1 calc R U .
H39B H -0.0574 0.8138 0.6533 0.057 Uiso 1 1 calc R U .
C40 C 0.0151(10) 0.7837(12) 0.7458(6) 0.049(4) Uani 1 1 d . . .
H40A H 0.0409 0.7194 0.7715 0.074 Uiso 1 1 calc R U .
H40B H -0.0346 0.8154 0.7623 0.074 Uiso 1 1 calc R U .
H40C H 0.0644 0.8381 0.7486 0.074 Uiso 1 1 calc R U .
O1 O 0.6453(6) 0.5647(7) 0.6811(4) 0.0436(19) Uani 1 1 d . . .
O2 O 0.3447(6) 0.5829(7) 0.7954(5) 0.0436(19) Uani 1 1 d . . .
S1 S 0.6893(4) 0.5441(4) 0.8333(2) 0.0441(13) Uani 0.625(5) 1 d . . P
C10B C 0.6893(4) 0.5441(4) 0.8333(2) 0.0441(13) Uani 0.375(5) 1 d . . P
S2 S 0.2979(3) 0.5965(4) 0.6426(2) 0.0392(12) Uani 0.625(5) 1 d . . P
C5B C 0.2979(3) 0.5965(4) 0.6426(2) 0.0392(12) Uani 0.375(5) 1 d . . P
S3 S 0.6407(2) 0.4935(3) 1.02314(16) 0.0329(10) Uani 1 1 d . . .
S4 S 0.3415(2) 0.5597(3) 0.45025(16) 0.0316(10) Uani 1 1 d . . .

loop_
_atom_site_aniso_label
_atom_site_aniso_U_11
_atom_site_aniso_U_22
_atom_site_aniso_U_33
_atom_site_aniso_U_23
_atom_site_aniso_U_13
_atom_site_aniso_U_12
C1 0.028(4) 0.011(4) 0.048(5) -0.005(3) 0.004(4) -0.005(3)
C2 0.010(5) 0.017(5) 0.050(7) 0.007(5) -0.011(5) 0.001(4)
C3 0.028(4) 0.011(4) 0.048(5) -0.005(3) 0.004(4) -0.005(3)
C4 0.014(8) 0.031(8) 0.042(9) -0.016(7) 0.009(7) -0.015(6)
C5 0.034(3) 0.032(2) 0.041(3) 0.003(2) -0.010(2) -0.005(2)
S2B 0.034(3) 0.032(2) 0.041(3) 0.003(2) -0.010(2) -0.005(2)
C6 0.028(4) 0.011(4) 0.048(5) -0.005(3) 0.004(4) -0.005(3)
C7 0.010(5) 0.017(5) 0.050(7) 0.007(5) -0.011(5) 0.001(4)
C8 0.028(4) 0.011(4) 0.048(5) -0.005(3) 0.004(4) -0.005(3)
C9 0.018(8) 0.021(8) 0.054(10) 0.006(7) 0.024(7) 0.007(6)
C10 0.049(3) 0.031(3) 0.038(3) 0.003(2) -0.014(2) 0.000(2)
S1B 0.049(3) 0.031(3) 0.038(3) 0.003(2) -0.014(2) 0.000(2)
C11 0.015(8) 0.046(10) 0.091(13) -0.006(9) 0.026(8) -0.012(7)
C12 0.053(12) 0.036(10) 0.073(12) -0.017(9) 0.017(9) -0.007(8)
C13 0.049(10) 0.034(9) 0.040(9) -0.001(8) 0.009(8) 0.003(8)
C14 0.056(11) 0.036(10) 0.054(11) 0.008(8) -0.002(9) -0.036(9)
C15 0.066(13) 0.049(11) 0.052(11) 0.009(9) -0.005(9) -0.003(9)
C16 0.020(6) 0.044(7) 0.093(9) -0.001(7) 0.009(6) 0.016(5)
C17 0.020(6) 0.044(7) 0.093(9) -0.001(7) 0.009(6) 0.016(5)
C18 0.019(9) 0.083(13) 0.070(12) -0.022(10) 0.009(8) 0.013(9)
C19 0.060(13) 0.079(14) 0.071(12) -0.015(11) 0.015(10) -0.021(10)
C20 0.035(11) 0.092(14) 0.083(13) -0.009(12) 0.026(10) -0.019(10)
C21 0.035(9) 0.020(8) 0.027(8) 0.009(6) -0.004(7) 0.006(6)
C22 0.036(7) 0.047(7) 0.017(5) -0.008(5) -0.007(5) 0.010(5)
C23 0.009(5) 0.038(6) 0.043(7) -0.001(5) -0.013(5) 0.010(5)
C24 0.017(8) 0.018(7) 0.041(9) 0.003(7) -0.001(7) -0.001(6)
C25 0.004(5) 0.037(6) 0.044(6) 0.006(5) -0.008(4) 0.002(4)
C26 0.008(5) 0.039(6) 0.062(7) 0.004(5) -0.004(5) 0.002(5)
C27 0.061(10) 0.024(8) 0.021(8) -0.011(6) 0.007(7) -0.009(7)
C28 0.024(8) 0.028(8) 0.034(8) -0.005(7) 0.006(7) -0.005(6)
C29 0.022(9) 0.040(9) 0.050(10) -0.010(8) -0.001(7) -0.007(7)
C30 0.030(10) 0.043(10) 0.071(11) -0.002(9) 0.004(8) 0.005(8)
C31 0.008(7) 0.025(8) 0.046(9) 0.011(7) 0.011(7) 0.006(6)
C32 0.036(7) 0.047(7) 0.017(5) -0.008(5) -0.007(5) 0.010(5)
C33 0.009(5) 0.038(6) 0.043(7) -0.001(5) -0.013(5) 0.010(5)
C34 0.026(9) 0.019(8) 0.036(9) 0.012(7) -0.003(7) 0.000(6)
C35 0.004(5) 0.037(6) 0.044(6) 0.006(5) -0.008(4) 0.002(4)
C36 0.008(5) 0.039(6) 0.062(7) 0.004(5) -0.004(5) 0.002(5)
C37 0.012(8) 0.033(9) 0.061(11) -0.004(8) -0.006(7) -0.004(6)
C38 0.025(9) 0.021(8) 0.065(11) 0.004(8) -0.003(8) 0.004(7)
C39 0.029(10) 0.034(10) 0.075(12) 0.019(9) 0.008(9) 0.020(7)
C40 0.045(11) 0.064(11) 0.040(10) 0.011(9) 0.013(8) 0.003(8)
O1 0.017(4) 0.049(4) 0.077(5) -0.013(4) 0.034(4) -0.005(3)
O2 0.017(4) 0.049(4) 0.077(5) -0.013(4) 0.034(4) -0.005(3)
S1 0.049(3) 0.031(3) 0.038(3) 0.003(2) -0.014(2) 0.000(2)
C10B 0.049(3) 0.031(3) 0.038(3) 0.003(2) -0.014(2) 0.000(2)
S2 0.034(3) 0.032(2) 0.041(3) 0.003(2) -0.010(2) -0.005(2)
C5B 0.034(3) 0.032(2) 0.041(3) 0.003(2) -0.010(2) -0.005(2)
S3 0.024(2) 0.036(2) 0.036(2) 0.0062(18) 0.0030(16) -0.0031(18)
S4 0.027(2) 0.033(2) 0.035(2) -0.0050(18) 0.0081(17) 0.0025(17)

loop_
_atom_type_symbol
_atom_type_description
_atom_type_scat_dispersion_real
_atom_type_scat_dispersion_imag
_atom_type_scat_source
C C 0.0033 0.0016 'International Tables Vol C Tables 4.2.6.8 and 6.1.1.4'
H H 0.0000 0.0000 'International Tables Vol C Tables 4.2.6.8 and 6.1.1.4'
O O 0.0106 0.0060 'International Tables Vol C Tables 4.2.6.8 and 6.1.1.4'
S S 0.1246 0.1234 'International Tables Vol C Tables 4.2.6.8 and 6.1.1.4'

loop_
_geom_angle_atom_site_label_1
_geom_angle_atom_site_label_2
_geom_angle_atom_site_label_3
_geom_angle
C21 C1 S1 122.3(10)
C21 C1 C10 117.9(10)
S1 C1 C10 119.8(8)
C3 C2 C9 123.7(11)
C3 C2 S1 125.1(10)
C9 C2 S1 111.2(10)
C2 C3 O1 125.6(12)
C2 C3 C4 119.7(11)
O1 C3 C4 114.6(12)
C7 C4 C3 115.8(11)
C7 C4 C5 121.9(10)
C3 C4 C5 122.3(10)
C4 C5 C6 92.6(7)
C31 C6 C5 116.7(10)
C31 C6 S2 120.5(9)
C5 C6 S2 122.6(8)
C8 C7 C4 126.3(11)
C8 C7 S2 122.4(10)
C4 C7 S2 111.2(10)
C7 C8 O2 128.5(12)
C7 C8 C9 116.4(11)
O2 C8 C9 114.5(11)
C2 C9 C8 117.8(11)
C2 C9 C10 123.0(10)
C8 C9 C10 119.1(9)
C9 C10 C1 91.9(7)
O1 C11 C12 114.4(11)
O1 C11 H11A 108.7
C12 C11 H11A 108.7
O1 C11 H11B 108.7
C12 C11 H11B 108.7
H11A C11 H11B 107.6
C11 C12 C13 114.5(13)
C11 C12 H12A 108.6
C13 C12 H12A 108.6
C11 C12 H12B 108.6
C13 C12 H12B 108.6
H12A C12 H12B 107.6
C12 C13 C14 110.9(11)
C12 C13 H13A 109.5
C14 C13 H13A 109.5
C12 C13 H13B 109.5
C14 C13 H13B 109.5
H13A C13 H13B 108.0
C15 C14 C13 113.3(11)
C15 C14 H14A 108.9
C13 C14 H14A 108.9
C15 C14 H14B 108.9
C13 C14 H14B 108.9
H14A C14 H14B 107.7
C14 C15 C16 113.7(13)
C14 C15 H15A 108.8
C16 C15 H15A 108.8
C14 C15 H15B 108.8
C16 C15 H15B 108.8
H15A C15 H15B 107.7
C15 C16 C17 111.8(12)
C15 C16 H16A 109.2
C17 C16 H16A 109.2
C15 C16 H16B 109.2
C17 C16 H16B 109.2
H16A C16 H16B 107.9
C18 C17 C16 111.1(11)
C18 C17 H17A 109.4
C16 C17 H17A 109.4
C18 C17 H17B 109.4
C16 C17 H17B 109.4
H17A C17 H17B 108.0
C17 C18 C19 112.4(12)
C17 C18 H18A 109.1
C19 C18 H18A 109.1
C17 C18 H18B 109.1
C19 C18 H18B 109.1
H18A C18 H18B 107.9
C20 C19 C18 113.3(13)
C20 C19 H19A 108.9
C18 C19 H19A 108.9
C20 C19 H19B 108.9
C18 C19 H19B 108.9
H19A C19 H19B 107.7
O2 C20 C19 114.3(14)
O2 C20 H20A 108.7
C19 C20 H20A 108.7
O2 C20 H20B 108.7
C19 C20 H20B 108.7
H20A C20 H20B 107.6
C24 C21 C1 128.4(12)
C24 C21 S3 111.6(9)
C1 C21 S3 119.5(10)
C23 C22 S3 110.5(10)
C23 C22 H22 124.8
S3 C22 H22 124.8
C22 C23 C24 113.7(11)
C22 C23 H23 123.1
C24 C23 H23 123.1
C21 C24 C23 111.5(11)
C21 C24 C25 126.2(11)
C23 C24 C25 122.3(11)
C26 C25 C24 118.5(11)
C26 C25 H25A 107.7
C24 C25 H25A 107.7
C26 C25 H25B 107.7
C24 C25 H25B 107.7
H25A C25 H25B 107.1
C25 C26 C27 114.0(11)
C25 C26 H26A 108.8
C27 C26 H26A 108.8
C25 C26 H26B 108.8
C27 C26 H26B 108.8
H26A C26 H26B 107.6
C28 C27 C26 114.1(10)
C28 C27 H27A 108.7
C26 C27 H27A 108.7
C28 C27 H27B 108.7
C26 C27 H27B 108.7
H27A C27 H27B 107.6
C27 C28 C29 114.0(10)
C27 C28 H28A 108.7
C29 C28 H28A 108.7
C27 C28 H28B 108.7
C29 C28 H28B 108.7
H28A C28 H28B 107.6
C30 C29 C28 112.2(11)
C30 C29 H29A 109.2
C28 C29 H29A 109.2
C30 C29 H29B 109.2
C28 C29 H29B 109.2
H29A C29 H29B 107.9
C29 C30 H30A 109.5
C29 C30 H30B 109.5
H30A C30 H30B 109.5
C29 C30 H30C 109.5
H30A C30 H30C 109.5
H30B C30 H30C 109.5
C34 C31 C6 129.8(11)
C34 C31 S4 111.7(9)
C6 C31 S4 118.4(9)
C33 C32 S4 111.2(10)
C33 C32 H32 124.4
S4 C32 H32 124.4
C32 C33 C34 115.6(11)
C32 C33 H33 122.2
C34 C33 H33 122.2
C31 C34 C33 110.5(11)
C31 C34 C35 126.4(11)
C33 C34 C35 123.0(11)
C36 C35 C34 114.2(10)
C36 C35 H35A 108.7
C34 C35 H35A 108.7
C36 C35 H35B 108.7
C34 C35 H35B 108.7
H35A C35 H35B 107.6
C35 C36 C37 113.0(11)
C35 C36 H36A 109.0
C37 C36 H36A 109.0
C35 C36 H36B 109.0
C37 C36 H36B 109.0
H36A C36 H36B 107.8
C36 C37 C38 117.1(11)
C36 C37 H37A 108.0
C38 C37 H37A 108.0
C36 C37 H37B 108.0
C38 C37 H37B 108.0
H37A C37 H37B 107.3
C39 C38 C37 116.6(11)
C39 C38 H38A 108.1
C37 C38 H38A 108.1
C39 C38 H38B 108.1
C37 C38 H38B 108.1
H38A C38 H38B 107.3
C38 C39 C40 116.6(12)
C38 C39 H39A 108.1
C40 C39 H39A 108.1
C38 C39 H39B 108.1
C40 C39 H39B 108.1
H39A C39 H39B 107.3
C39 C40 H40A 109.5
C39 C40 H40B 109.5
H40A C40 H40B 109.5
C39 C40 H40C 109.5
H40A C40 H40C 109.5
H40B C40 H40C 109.5
C3 O1 C11 118.0(10)
C8 O2 C20 116.3(11)
C1 S1 C2 94.0(7)
C6 S2 C7 91.5(7)
C21 S3 C22 92.7(6)
C31 S4 C32 91.0(6)

loop_
_geom_bond_atom_site_label_1
_geom_bond_atom_site_label_2
_geom_bond_distance
C1 C21 1.461(17)
C1 S1 1.733(14)
C1 C10 1.711(14)
C2 C3 1.362(16)
C2 C9 1.454(16)
C2 S1 1.728(12)
C3 O1 1.388(14)
C3 C4 1.423(16)
C4 C7 1.469(16)
C4 C5 1.607(13)
C5 C6 1.668(13)
C6 C31 1.525(17)
C6 S2 1.717(13)
C7 C8 1.350(16)
C7 S2 1.765(12)
C8 O2 1.370(14)
C8 C9 1.460(16)
C9 C10 1.633(14)
C11 O1 1.490(14)
C11 C12 1.503(16)
C11 H11A 0.9900
C11 H11B 0.9900
C12 C13 1.503(18)
C12 H12A 0.9900
C12 H12B 0.9900
C13 C14 1.604(18)
C13 H13A 0.9900
C13 H13B 0.9900
C14 C15 1.484(18)
C14 H14A 0.9900
C14 H14B 0.9900
C15 C16 1.510(18)
C15 H15A 0.9900
C15 H15B 0.9900
C16 C17 1.568(18)
C16 H16A 0.9900
C16 H16B 0.9900
C17 C18 1.551(19)
C17 H17A 0.9900
C17 H17B 0.9900
C18 C19 1.554(19)
C18 H18A 0.9900
C18 H18B 0.9900
C19 C20 1.474(19)
C19 H19A 0.9900
C19 H19B 0.9900
C20 O2 1.458(17)
C20 H20A 0.9900
C20 H20B 0.9900
C21 C24 1.356(16)
C21 S3 1.740(13)
C22 C23 1.377(17)
C22 S3 1.706(12)
C22 H22 0.9500
C23 C24 1.441(17)
C23 H23 0.9500
C24 C25 1.563(16)
C25 C26 1.500(15)
C25 H25A 0.9900
C25 H25B 0.9900
C26 C27 1.524(16)
C26 H26A 0.9900
C26 H26B 0.9900
C27 C28 1.524(16)
C27 H27A 0.9900
C27 H27B 0.9900
C28 C29 1.555(17)
C28 H28A 0.9900
C28 H28B 0.9900
C29 C30 1.515(17)
C29 H29A 0.9900
C29 H29B 0.9900
C30 H30A 0.9800
C30 H30B 0.9800
C30 H30C 0.9800
C31 C34 1.385(15)
C31 S4 1.747(12)
C32 C33 1.339(16)
C32 S4 1.735(12)
C32 H32 0.9500
C33 C34 1.419(16)
C33 H33 0.9500
C34 C35 1.544(16)
C35 C36 1.527(16)
C35 H35A 0.9900
C35 H35B 0.9900
C36 C37 1.505(16)
C36 H36A 0.9900
C36 H36B 0.9900
C37 C38 1.534(17)
C37 H37A 0.9900
C37 H37B 0.9900
C38 C39 1.509(18)
C38 H38A 0.9900
C38 H38B 0.9900
C39 C40 1.496(18)
C39 H39A 0.9900
C39 H39B 0.9900
C40 H40A 0.9800
C40 H40B 0.9800
C40 H40C 0.9800
